data_7204181
loop_
_publ_author_name
'Sekizaki, Shuichi'
'Tada, Chiyoko'
'Yamochi, Hideki'
'Saito, Gunzi'

_publ_section_title
;
 Structural aspects of a series of cation radical salts of
 tetrathiotetracene (TTT) with 2-alkoxy-1,1,3,3-tetracyanoallyl anions
 (RO-TCA--; R&#x00A0;=&#x00A0;Me, Et, Prn, Bun)
;
_journal_issue 9
_journal_name_full 'Journal of Materials Chemistry'
_journal_page_first 2293
_journal_paper_doi 10.1039/b105340j
_journal_volume 11
_journal_year 2001
_chemical_compound_source 'Local laboratory'
_chemical_formula_moiety 'C18 H8 S4 1+,2(C10 H7 N4 O1 1-)'
_chemical_formula_sum 'C38 H22 N8 O2 S4'
_chemical_formula_weight 750.91
_space_group_IT_number 2
_symmetry_cell_setting triclinic
_symmetry_space_group_name_Hall '-P 1'
_symmetry_space_group_name_H-M 'P -1'
_atom_type_scat_source 'International Tables (1974)'
_cell_angle_alpha 108.34(2)
_cell_angle_beta 90.04(2)
_cell_angle_gamma 117.84(2)
_cell_formula_units_Z 1
_cell_length_a 7.915(2)
_cell_length_b 8.923(4)
_cell_length_c 14.943(4)
_cell_measurement_reflns_used ??
_cell_measurement_temperature 298
_cell_measurement_theta_max ??
_cell_measurement_theta_min ??
_cell_volume 872.0(6)
_computing_cell_refinement 'MXC(MAC Science)'
_computing_data_collection 'MXC(MAC Science)'
_computing_data_reduction Crystan
_computing_molecular_graphics Crystan
_computing_publication_material Crystan
_computing_structure_refinement Crystan
_computing_structure_solution Crystan
_diffrn_measurement_device 'Mac Science MXC3-chi'
_diffrn_measurement_method theta/2theta
_diffrn_orient_matrix_type standard
_diffrn_orient_matrix_UB_11 0.01593
_diffrn_orient_matrix_UB_12 0.01046
_diffrn_orient_matrix_UB_13 -0.07091
_diffrn_orient_matrix_UB_21 0.13641
_diffrn_orient_matrix_UB_22 -0.07901
_diffrn_orient_matrix_UB_23 -0.00111
_diffrn_orient_matrix_UB_31 -0.03493
_diffrn_orient_matrix_UB_32 -0.10125
_diffrn_orient_matrix_UB_33 0.01002
_diffrn_radiation_type 'Mo K-alpha'
_diffrn_radiation_wavelength 0.71073
_diffrn_reflns_av_R_equivalents 0.035
_diffrn_reflns_limit_h_max 9
_diffrn_reflns_limit_h_min -10
_diffrn_reflns_limit_k_max 9
_diffrn_reflns_limit_k_min -11
_diffrn_reflns_limit_l_max 19
_diffrn_reflns_limit_l_min -18
_diffrn_reflns_number 4420
_diffrn_reflns_theta_max 26.47
_exptl_absorpt_coefficient_mu 3.070
_exptl_absorpt_correction_type none
_exptl_crystal_colour Black
_exptl_crystal_density_diffrn 1.430
_exptl_crystal_density_meas 1.445
_exptl_crystal_description Plate
_exptl_crystal_size_max 0.45
_exptl_crystal_size_mid 0.1
_exptl_crystal_size_min 0.05
_refine_diff_density_max 0.38
_refine_diff_density_min -0.51
_refine_ls_extinction_method None
_refine_ls_goodness_of_fit_obs 0.822
_refine_ls_hydrogen_treatment refxyz
_refine_ls_number_parameters 251
_refine_ls_number_reflns 2584
_refine_ls_R_factor_obs 0.050
_refine_ls_shift/esd_max 0.0494
_refine_ls_shift/esd_mean 0.0052
_refine_ls_structure_factor_coef F
_refine_ls_weighting_scheme unit
_refine_ls_wR_factor_obs 0.052
_reflns_number_observed 2584
_reflns_number_total 3616
_reflns_observed_criterion refl_observed_if_I_>_3.00_sigma(I)
_cod_data_source_file b105340j.txt
_cod_data_source_block (TTT)(PrO-TCA)2
_cod_depositor_comments
;
The following automatic conversions were performed:
'_symmetry_cell_setting' value 'Triclinic' changed to 'triclinic'
according to '/home/saulius/struct/CIF-dictionaries/cif_core.dic'
dictionary named 'cif_core.dic' version 2.4.1 from
2010-06-29.

'_refine_ls_weighting_scheme' value 'Unit' changed to 'unit'
according to '/home/saulius/struct/CIF-dictionaries/cif_core.dic'
dictionary named 'cif_core.dic' version 2.4.1 from 2010-06-29.

Automatic conversion script
Id: cif_fix_enum 1527 2010-12-29 10:47:43Z saulius 

The following automatic conversions were performed:

'_atom_site_thermal_displace_type' tag value 'Uij' was replaced with
'Uani' value 26 times.

Automatic conversion script
Id: cif_fix_values 1646 2011-03-28 12:23:43Z adriana 
;
_cod_original_cell_volume 872.0(5)
_cod_original_sg_symbol_H-M 'P -1          '
_cod_original_formula_sum 'C38 H22 N8 O2 S4    '
_cod_database_code 7204181

loop_
_symmetry_equiv_pos_as_xyz
+X,+Y,+Z
-X,-Y,-Z

loop_
_atom_site_aniso_label
_atom_site_aniso_U_11
_atom_site_aniso_U_22
_atom_site_aniso_U_33
_atom_site_aniso_U_12
_atom_site_aniso_U_13
_atom_site_aniso_U_23
S1 0.0522(6) 0.0233(4) 0.0407(5) 0.0155(4) 0.0143(4) 0.0134(4)
S2 0.0560(7) 0.0286(4) 0.0385(5) 0.0169(4) 0.0193(5) 0.0172(4)
O11 0.049(2) 0.040(1) 0.049(2) 0.014(1) 0.009(1) 0.024(1)
N11 0.100(4) 0.035(2) 0.069(3) 0.032(2) 0.012(2) 0.010(2)
N12 0.077(3) 0.046(2) 0.049(2) 0.026(2) 0.024(2) 0.022(2)
N13 0.205(7) 0.038(2) 0.090(4) 0.026(3) 0.081(4) 0.023(2)
N14 0.080(3) 0.065(3) 0.053(2) 0.040(2) 0.021(2) 0.008(2)
C1 0.034(2) 0.023(2) 0.033(2) 0.011(1) 0.005(1) 0.011(1)
C2 0.034(2) 0.024(2) 0.029(2) 0.013(1) 0.006(1) 0.009(1)
C3 0.036(2) 0.026(2) 0.033(2) 0.011(1) 0.007(2) 0.012(1)
C4 0.037(2) 0.029(2) 0.029(2) 0.016(1) 0.005(1) 0.008(1)
C5 0.046(2) 0.042(2) 0.035(2) 0.021(2) 0.014(2) 0.017(2)
C6 0.053(3) 0.049(2) 0.032(2) 0.028(2) 0.015(2) 0.009(2)
C7 0.058(3) 0.041(2) 0.039(2) 0.029(2) 0.012(2) 0.005(2)
C8 0.052(2) 0.028(2) 0.043(2) 0.020(2) 0.010(2) 0.009(2)
C9 0.036(2) 0.028(2) 0.032(2) 0.015(1) 0.004(1) 0.007(1)
C11 0.055(3) 0.036(2) 0.043(2) 0.019(2) 0.009(2) 0.014(2)
C12 0.046(2) 0.035(2) 0.038(2) 0.021(2) 0.007(2) 0.010(2)
C13 0.109(4) 0.036(2) 0.048(3) 0.026(3) 0.032(3) 0.009(2)
C14 0.056(3) 0.040(2) 0.045(2) 0.025(2) 0.008(2) 0.013(2)
C15 0.041(2) 0.027(2) 0.038(2) 0.014(2) 0.004(2) 0.011(1)
C16 0.037(2) 0.034(2) 0.039(2) 0.015(2) 0.006(2) 0.018(2)
C17 0.052(2) 0.034(2) 0.038(2) 0.019(2) 0.010(2) 0.011(2)
C18 0.094(4) 0.075(4) 0.091(4) 0.007(3) -0.015(3) 0.057(3)
C19 0.132(6) 0.080(4) 0.113(5) 0.025(4) 0.009(5) 0.066(4)
C20 0.109(5) 0.095(4) 0.114(5) 0.039(4) 0.016(4) 0.076(4)

loop_
_atom_site_label
_atom_site_fract_x
_atom_site_fract_y
_atom_site_fract_z
_atom_site_U_iso_or_equiv
_atom_site_occupancy
_atom_site_thermal_displace_type
S1 0.19356(15) 0.42191(11) 0.51246(7) 0.0447(5) 1.000 Uani
S2 0.24920(15) 0.27955(12) 0.39134(7) 0.0473(5) 1.000 Uani
O11 0.8002(4) -0.0966(3) 0.1841(2) 0.054(1) 1.000 Uani
N11 0.7296(7) 0.1768(5) 0.3716(3) 0.079(3) 1.000 Uani
N12 0.4448(6) -0.3447(5) 0.4078(3) 0.066(2) 1.000 Uani
N13 0.4046(10) -0.6850(6) 0.2032(4) 0.134(4) 1.000 Uani
N14 0.7562(6) -0.4857(5) 0.0086(3) 0.077(3) 1.000 Uani
C1 0.0655(5) 0.2424(4) 0.5489(2) 0.035(2) 1.000 Uani
C2 0.0503(5) 0.0797(4) 0.4889(2) 0.034(2) 1.000 Uani
C3 0.1336(5) 0.0756(4) 0.4071(2) 0.037(2) 1.000 Uani
C4 0.1195(5) -0.0903(5) 0.3427(2) 0.037(2) 1.000 Uani
C5 0.2001(6) -0.0984(5) 0.2592(3) 0.047(2) 1.000 Uani
C6 0.1823(6) -0.2599(6) 0.1997(3) 0.052(2) 1.000 Uani
C7 0.0899(7) -0.4139(6) 0.2226(3) 0.054(2) 1.000 Uani
C8 0.0075(6) -0.4128(5) 0.3033(3) 0.047(2) 1.000 Uani
C9 0.0201(5) -0.2520(4) 0.3654(2) 0.037(2) 1.000 Uani
C11 0.6845(6) 0.0267(5) 0.3424(3) 0.052(2) 1.000 Uani
C12 0.5253(6) -0.2653(5) 0.3600(3) 0.046(2) 1.000 Uani
C13 0.5038(9) -0.5572(6) 0.1885(3) 0.077(3) 1.000 Uani
C14 0.7018(6) -0.4478(5) 0.0782(3) 0.054(2) 1.000 Uani
C15 0.6298(5) -0.1600(5) 0.3054(3) 0.041(2) 1.000 Uani
C16 0.6791(5) -0.2288(5) 0.2170(3) 0.042(2) 1.000 Uani
C17 0.6287(6) -0.4055(5) 0.1644(3) 0.048(2) 1.000 Uani
C18 0.7252(9) -0.0790(8) 0.1046(4) 0.104(4) 1.000 Uani
C19 0.8320(11) 0.0832(9) 0.0920(5) 0.126(5) 1.000 Uani
C20 0.7839(10) 0.1202(9) 0.0121(5) 0.119(5) 1.000 Uani
H5 0.254(5) -0.005(5) 0.244(3) 0.04(1) 1.000 Uiso
H6 0.229(6) -0.266(5) 0.146(3) 0.05(1) 1.000 Uiso
H7 0.086(6) -0.515(5) 0.179(3) 0.05(1) 1.000 Uiso
H8 -0.055(6) -0.511(5) 0.320(3) 0.04(1) 1.000 Uiso
H18A 0.59766 -0.09525 0.11130 0.050 1.000 Uiso
H18B 0.71576 -0.17225 0.04750 0.050 1.000 Uiso
H19A 0.96111 0.10057 0.09121 0.050 1.000 Uiso
H19B 0.83311 0.17337 0.14821 0.050 1.000 Uiso
H20A 0.86445 0.23660 0.00715 0.050 1.000 Uiso
H20B 0.65485 0.10280 0.01295 0.050 1.000 Uiso
H20C 0.78285 0.03000 -0.04405 0.050 1.000 Uiso

loop_
_geom_angle_atom_site_label_1
_geom_angle_atom_site_label_2
_geom_angle_atom_site_label_3
_geom_angle
_geom_angle_site_symmetry_1
_geom_angle_site_symmetry_2
_geom_angle_site_symmetry_3
_geom_angle_publ_flag
S2 S1 C1 96.0(2) . . . ?
S1 S2 C3 96.1(2) . . . ?
C16 O11 C18 118.6(4) . . . ?
S1 C1 C2 114.2(3) . . . ?
S1 C1 C9 124.9(3) . . 2_556 ?
C2 C1 C9 120.9(3) . . 2_556 ?
C1 C2 C2 120.3(3) . . 2_556 ?
C1 C2 C3 119.3(3) . . . ?
C2 C2 C3 120.5(3) 2_556 . . ?
S2 C3 C2 114.4(3) . . . ?
S2 C3 C4 124.6(3) . . . ?
C2 C3 C4 121.0(3) . . . ?
C3 C4 C5 122.1(4) . . . ?
C3 C4 C9 118.8(3) . . . ?
C5 C4 C9 119.1(4) . . . ?
C4 C5 C6 120.0(4) . . . ?
C5 C6 C7 120.7(4) . . . ?
C6 C7 C8 121.4(4) . . . ?
C7 C8 C9 119.9(4) . . . ?
C1 C9 C4 118.6(3) 2_556 . . ?
C1 C9 C8 122.6(4) 2_556 . . ?
C4 C9 C8 118.9(4) . . . ?
N11 C11 C15 179.5(5) . . . ?
N12 C12 C15 177.1(5) . . . ?
N13 C13 C17 176.2(6) . . . ?
N14 C14 C17 178.3(5) . . . ?
C11 C15 C12 116.8(4) . . . ?
C11 C15 C16 118.8(4) . . . ?
C12 C15 C16 124.4(4) . . . ?
O11 C16 C15 113.1(4) . . . ?
O11 C16 C17 118.0(4) . . . ?
C15 C16 C17 128.8(4) . . . ?
C13 C17 C14 114.6(4) . . . ?
C13 C17 C16 124.7(4) . . . ?
C14 C17 C16 120.7(4) . . . ?
O11 C18 C19 115.7(6) . . . ?
C18 C19 C20 123.2(7) . . . ?
C4 C5 H5 119.7(26) . . . ?
C6 C5 H5 120.2(26) . . . ?
C5 C6 H6 119.8(26) . . . ?
C7 C6 H6 119.6(26) . . . ?
C6 C7 H7 114.8(26) . . . ?
C8 C7 H7 123.8(26) . . . ?
C7 C8 H8 123.6(25) . . . ?
C9 C8 H8 116.5(25) . . . ?
O11 C18 H18A 108.5(6) . . . ?
O11 C18 H18B 108.6(6) . . . ?
C19 C18 H18A 107.6(7) . . . ?
C19 C18 H18B 107.2(6) . . . ?
H18A C18 H18B 109.0(6) . . . ?
C18 C19 H19A 105.6(7) . . . ?
C18 C19 H19B 105.7(7) . . . ?
C20 C19 H19A 106.6(7) . . . ?
C20 C19 H19B 106.2(7) . . . ?
H19A C19 H19B 109.0(7) . . . ?
C19 C20 H20A 119.5(7) . . . ?
C19 C20 H20B 106.6(7) . . . ?
C19 C20 H20C 106.2(7) . . . ?
H20A C20 H20B 107.6(7) . . . ?
H20A C20 H20C 107.6(7) . . . ?
H20B C20 H20C 109.0(7) . . . ?

loop_
_geom_bond_atom_site_label_1
_geom_bond_atom_site_label_2
_geom_bond_distance
_geom_bond_site_symmetry_1
_geom_bond_site_symmetry_2
_geom_bond_publ_flag
S1 S2 2.040(2) . . ?
S1 C1 1.710(4) . . ?
S2 C3 1.709(4) . . ?
O11 C16 1.364(5) . . ?
O11 C18 1.412(7) . . ?
N11 C11 1.139(6) . . ?
N12 C12 1.146(6) . . ?
N13 C13 1.135(7) . . ?
N14 C14 1.139(7) . . ?
C1 C2 1.394(5) . . ?
C1 C9 1.446(6) . 2_556 ?
C2 C2 1.416(5) . 2_556 ?
C2 C3 1.388(6) . . ?
C3 C4 1.442(5) . . ?
C4 C5 1.398(6) . . ?
C4 C9 1.437(5) . . ?
C5 C6 1.375(6) . . ?
C6 C7 1.377(6) . . ?
C7 C8 1.372(7) . . ?
C8 C9 1.400(6) . . ?
C11 C15 1.420(6) . . ?
C12 C15 1.411(6) . . ?
C13 C17 1.413(7) . . ?
C14 C17 1.426(7) . . ?
C15 C16 1.410(6) . . ?
C16 C17 1.376(6) . . ?
C18 C19 1.368(10) . . ?
C19 C20 1.429(10) . . ?
C5 H5 0.84(4) . . ?
C6 H6 0.88(5) . . ?
C7 H7 0.92(5) . . ?
C8 H8 0.90(5) . . ?
C18 H18A 0.960 . . ?
C18 H18B 0.960 . . ?
C19 H19A 0.960 . . ?
C19 H19B 0.960 . . ?
C20 H20A 0.960 . . ?
C20 H20B 0.960 . . ?
C20 H20C 0.960 . . ?

loop_
_geom_contact_atom_site_label_1
_geom_contact_atom_site_label_2
_geom_contact_distance
_geom_contact_site_symmetry_1
_geom_contact_site_symmetry_2
_geom_contact_publ_flag
S1 N11 3.202(4) 1_555 2_666 ?
S1 N12 2.988(4) 1_555 1_565 ?
S2 N12 2.886(4) 1_555 1_565 ?
S2 N13 3.117(6) 1_555 1_565 ?
C2 C11 3.385(5) 1_555 1_455 ?
C2 C12 3.400(5) 1_555 2_656 ?
H20B H20B 2.2081 1_555 2_655 ?
H6 N14 2.70(4) 1_555 2_645 ?
